data_2020095
loop_
_publ_author_name
'Liu, Fang'
'Zhang, Jing-Jing'
'Lei, Ming-Yuan'
'Zhang, Qing-Fu'

_publ_section_title
;
 A two-dimensional cadmium(II) coordination polymer based on
 5-(pyridin-4-yl)isophthalic acid:
 poly[[tetraaquabis[\m~3~-5-(pyridin-4-yl)isophthalato]dicadmium(II)]
 pentahydrate]
;
_journal_coeditor_code OV3061
_journal_issue 9
_journal_name_full 'Acta Crystallographica Section C'
_journal_page_first 834
_journal_page_last 838
_journal_paper_doi 10.1107/S2053229615015612
_journal_volume 71
_journal_year 2015
_chemical_formula_iupac '[Cd2 (C13 H7 N O4)2 (H2 O)4] , 5H2 O'
_chemical_formula_moiety 'C26 H22 Cd2 N2 O12, 5(H2 O)'
_chemical_formula_sum 'C26 H32 Cd2 N2 O17'
_chemical_formula_weight 869.34
_chemical_name_systematic
;
Poly[[tetraaquabis[\m~3~-5-(pyridin-4-yl)isophthalato]dicadmium(II)]
pentahydrate]
;
_space_group_IT_number 2
_symmetry_cell_setting triclinic
_symmetry_space_group_name_Hall '-P 1'
_symmetry_space_group_name_H-M 'P -1'
_atom_sites_solution_hydrogens geom
_atom_sites_solution_primary direct
_atom_sites_solution_secondary difmap
_audit_creation_method SHELXL97
_cell_angle_alpha 104.05
_cell_angle_beta 97.18
_cell_angle_gamma 108.05
_cell_formula_units_Z 2
_cell_length_a 11.144
_cell_length_b 11.599
_cell_length_c 13.529
_cell_measurement_reflns_used 1092
_cell_measurement_temperature 173(2)
_cell_measurement_theta_max 28.5016
_cell_measurement_theta_min 2.6365
_cell_volume 1574.489
_computing_cell_refinement
;
SMART (Bruker, 2007)
;
_computing_data_collection
;
SMART (Bruker, 2007)
;
_computing_data_reduction
;
SHELXTL (Sheldrick, 2008)
;
_computing_molecular_graphics
;
SHELXTL (Sheldrick, 2008) and Mercury (Macrae <i>et al.</i>,
2008)
;
_computing_publication_material
;
SHELXTL (Sheldrick, 2008)
;
_computing_structure_refinement
;
SHELXL2014 (Sheldrick, 2015)
;
_computing_structure_solution
;
SHELXS97 (Sheldrick, 2008)
;
_diffrn_ambient_temperature 173(2)
_diffrn_detector_area_resol_mean 8.33
_diffrn_measured_fraction_theta_full 0.997
_diffrn_measured_fraction_theta_max 0.997
_diffrn_measurement_device_type 'Bruker SMART CCD area-detector'
_diffrn_measurement_method '\f and \w'
_diffrn_radiation_monochromator graphite
_diffrn_radiation_source 'fine-focus sealed tube'
_diffrn_radiation_type MoK\a
_diffrn_radiation_wavelength 0.71073
_diffrn_reflns_av_R_equivalents 0.0967
_diffrn_reflns_av_sigmaI/netI 0.1776
_diffrn_reflns_limit_h_max 13
_diffrn_reflns_limit_h_min -13
_diffrn_reflns_limit_k_max 13
_diffrn_reflns_limit_k_min -11
_diffrn_reflns_limit_l_max 15
_diffrn_reflns_limit_l_min -16
_diffrn_reflns_number 9462
_diffrn_reflns_theta_full 25.02
_diffrn_reflns_theta_max 25.02
_diffrn_reflns_theta_min 2.64
_exptl_absorpt_coefficient_mu 1.432
_exptl_absorpt_correction_T_max 0.7826
_exptl_absorpt_correction_T_min 0.7627
_exptl_absorpt_correction_type multi-scan
_exptl_absorpt_process_details
;
(SADABS; Krause <i>et al.</i>, 2015)
;
_exptl_crystal_colour colourless
_exptl_crystal_density_diffrn 1.834
_exptl_crystal_density_method 'not measured'
_exptl_crystal_description block
_exptl_crystal_F_000 868
_exptl_crystal_size_max 0.20
_exptl_crystal_size_mid 0.20
_exptl_crystal_size_min 0.18
_refine_diff_density_max 1.137
_refine_diff_density_min -1.906
_refine_ls_extinction_method none
_refine_ls_goodness_of_fit_ref 1.000
_refine_ls_hydrogen_treatment constr
_refine_ls_matrix_type full
_refine_ls_number_parameters 424
_refine_ls_number_reflns 5540
_refine_ls_number_restraints 6
_refine_ls_restrained_S_all 1.000
_refine_ls_R_factor_all 0.1620
_refine_ls_R_factor_gt 0.0743
_refine_ls_shift/su_max 0.000
_refine_ls_shift/su_mean 0.000
_refine_ls_structure_factor_coef Fsqd
_refine_ls_weighting_details 'calc w = 1/[\s^2^(Fo^2^)+(0.0572P)^2^+0.0000P] where P=(Fo^2^+2Fc^2^)/3'
_refine_ls_weighting_scheme calc
_refine_ls_wR_factor_gt 0.1463
_refine_ls_wR_factor_ref 0.1951
_reflns_number_gt 2771
_reflns_number_total 5540
_reflns_threshold_expression I>2\s(I)
_cod_data_source_file ov3061sup1.cf
_cod_data_source_block I
_cod_original_cell_volume 1574.4
_cod_original_sg_symbol_H-M P-1
_cod_database_code 2020095

loop_
_symmetry_equiv_pos_as_xyz
'x, y, z'
'-x, -y, -z'

loop_
_atom_site_type_symbol
_atom_site_label
_atom_site_fract_x
_atom_site_fract_y
_atom_site_fract_z
_atom_site_U_iso_or_equiv
_atom_site_adp_type
_atom_site_calc_flag
_atom_site_refinement_flags
_atom_site_occupancy
_atom_site_symmetry_multiplicity
Cd Cd1 0.17676(9) 0.74890(8) 0.57963(7) 0.0381(3) Uani d . 1 1
Cd Cd2 -0.32999(9) 0.40072(8) 1.07387(7) 0.0377(3) Uani d . 1 1
O O1 0.0531(9) 0.6701(8) 0.6975(7) 0.046(2) Uani d . 1 1
O O2 0.0628(9) 0.8611(8) 0.6910(7) 0.049(3) Uani d . 1 1
O O3 -0.2154(9) 0.4730(8) 0.9333(7) 0.047(2) Uani d . 1 1
O O4 -0.2811(9) 0.5978(8) 1.0465(7) 0.046(2) Uani d . 1 1
O O5 0.2172(9) 0.5631(7) 0.5468(7) 0.046(2) Uani d . 1 1
O O6 0.3052(9) 0.6722(8) 0.4458(7) 0.049(3) Uani d . 1 1
O O7 0.5395(9) 0.4799(8) 0.1864(7) 0.047(2) Uani d U 1 1
O O8 0.5500(8) 0.2921(8) 0.1834(7) 0.044(2) Uani d . 1 1
O O9 0.3618(9) 0.8525(8) 0.7080(7) 0.056(3) Uani d . 1 1
H H9A 0.3949 0.8154 0.7447 0.084 Uiso d R 1 1
H H9B 0.4066 0.9313 0.7291 0.084 Uiso d R 1 1
O O10 -0.0155(8) 0.6610(9) 0.4538(7) 0.057(3) Uani d . 1 1
H H10A -0.0694 0.5985 0.4692 0.085 Uiso d R 1 1
H H10B 0.0004 0.6319 0.3928 0.085 Uiso d R 1 1
O O11 -0.1434(9) 0.4759(8) 1.1984(8) 0.067(3) Uani d . 1 1
H H11A -0.1155 0.4317 1.2306 0.100 Uiso d R 1 1
H H11B -0.0907 0.5521 1.2210 0.100 Uiso d R 1 1
O O12 -0.5138(9) 0.3169(10) 0.9411(9) 0.085(4) Uani d . 1 1
H H12A -0.5816 0.3360 0.9369 0.127 Uiso d R 1 1
H H12B -0.5233 0.2482 0.8951 0.127 Uiso d R 1 1
O O13 0.1128(12) 0.1285(11) 0.7709(9) 0.098(4) Uani d . 1 1
H H13A 0.0982 0.0486 0.7471 0.147 Uiso d R 1 1
H H13B 0.1656 0.1673 0.7394 0.147 Uiso d R 1 1
O O14 0.4910(12) 0.1130(11) 0.7637(10) 0.107(5) Uani d . 1 1
H H14A 0.4481 0.1575 0.7478 0.161 Uiso d R 1 1
H H14B 0.5617 0.1638 0.7580 0.161 Uiso d R 1 1
O O15 0.9758(10) 0.2805(9) 0.7308(8) 0.077(3) Uani d . 1 1
H H15A 0.8992 0.2671 0.7401 0.115 Uiso d R 1 1
H H15B 0.9917 0.2120 0.7202 0.115 Uiso d R 1 1
O O16 0.7259(10) 0.2846(9) 0.7441(7) 0.078(3) Uani d . 1 1
H H16A 0.7188 0.3081 0.6896 0.117 Uiso d R 1 1
H H16B 0.7443 0.3488 0.7973 0.117 Uiso d R 1 1
O O17 0.3456(18) 0.2668(15) 0.7100(13) 0.183(8) Uani d . 1 1
H H17A 0.3812 0.3459 0.7426 0.275 Uiso d R 1 1
H H17B 0.3290 0.2250 0.6458 0.275 Uiso d R 1 1
N N1 -0.2719(10) 1.2253(9) 1.0137(8) 0.033(3) Uani d . 1 1
N N2 0.2287(10) -0.0752(9) 0.5166(9) 0.043(3) Uani d . 1 1
C C1 0.0253(12) 0.7690(12) 0.7248(10) 0.039(3) Uani d . 1 1
C C2 -0.2270(12) 0.5778(11) 0.9699(10) 0.034(3) Uani d . 1 1
C C3 -0.0615(12) 0.7739(11) 0.8045(9) 0.033(3) Uani d . 1 1
C C4 -0.1051(12) 0.6743(11) 0.8458(9) 0.033(3) Uani d . 1 1
H H4 -0.0849 0.5998 0.8228 0.039 Uiso calc R 1 1
C C5 -0.1796(12) 0.6840(11) 0.9222(9) 0.034(3) Uani d . 1 1
C C6 -0.2094(12) 0.7935(11) 0.9524(9) 0.033(3) Uani d . 1 1
H H6 -0.2603 0.7999 1.0034 0.039 Uiso calc R 1 1
C C7 -0.1682(12) 0.8933(11) 0.9113(9) 0.031(3) Uani d . 1 1
C C8 -0.0940(12) 0.8819(12) 0.8363(10) 0.040(3) Uani d . 1 1
H H8 -0.0650 0.9489 0.8063 0.047 Uiso calc R 1 1
C C9 -0.2044(12) 1.0078(11) 0.9459(9) 0.030(3) Uani d . 1 1
C C10 -0.3061(13) 1.0063(12) 0.9941(11) 0.056(4) Uani d . 1 1
H H10 -0.3561 0.9296 1.0051 0.068 Uiso calc R 1 1
C C11 -0.3371(15) 1.1131(13) 1.0266(13) 0.066(5) Uani d . 1 1
H H11 -0.4081 1.1074 1.0597 0.080 Uiso calc R 1 1
C C12 -0.1766(14) 1.2281(12) 0.9665(10) 0.049(4) Uani d . 1 1
H H12 -0.1296 1.3060 0.9557 0.059 Uiso calc R 1 1
C C13 -0.1388(14) 1.1224(12) 0.9305(10) 0.051(4) Uani d . 1 1
H H13 -0.0689 1.1301 0.8959 0.061 Uiso calc R 1 1
C C14 0.2831(13) 0.5727(12) 0.4747(10) 0.038(3) Uani d . 1 1
C C15 0.5116(13) 0.3819(12) 0.2204(11) 0.042(4) Uani d . 1 1
C C16 0.3298(13) 0.4717(11) 0.4272(9) 0.035(3) Uani d . 1 1
C C17 0.3960(11) 0.4774(11) 0.3487(9) 0.035(3) Uani d . 1 1
H H17 0.4144 0.5501 0.3247 0.042 Uiso calc R 1 1
C C18 0.4370(11) 0.3788(10) 0.3033(9) 0.027(3) Uani d . 1 1
C C19 0.3977(12) 0.2687(11) 0.3327(10) 0.036(3) Uani d . 1 1
H H19 0.4190 0.1985 0.2979 0.043 Uiso calc R 1 1
C C20 0.3293(11) 0.2563(11) 0.4098(9) 0.033(3) Uani d . 1 1
C C21 0.2926(12) 0.3577(11) 0.4571(10) 0.036(3) Uani d . 1 1
H H21 0.2431 0.3508 0.5090 0.043 Uiso calc R 1 1
C C22 0.2928(13) 0.1409(12) 0.4465(10) 0.040(3) Uani d . 1 1
C C23 0.3606(15) 0.0591(13) 0.4320(12) 0.059(4) Uani d . 1 1
H H23 0.4313 0.0756 0.3983 0.071 Uiso calc R 1 1
C C24 0.3253(14) -0.0477(12) 0.4666(12) 0.057(4) Uani d . 1 1
H H24 0.3721 -0.1038 0.4542 0.068 Uiso calc R 1 1
C C25 0.1603(16) -0.0001(14) 0.5272(14) 0.074(5) Uani d . 1 1
H H25 0.0885 -0.0202 0.5592 0.089 Uiso calc R 1 1
C C26 0.1894(16) 0.1071(14) 0.4933(14) 0.076(6) Uani d . 1 1
H H26 0.1371 0.1582 0.5025 0.092 Uiso calc R 1 1

loop_
_atom_site_aniso_label
_atom_site_aniso_U_11
_atom_site_aniso_U_22
_atom_site_aniso_U_33
_atom_site_aniso_U_12
_atom_site_aniso_U_13
_atom_site_aniso_U_23
Cd1 0.0558(7) 0.0342(6) 0.0479(7) 0.0263(5) 0.0335(6) 0.0295(5)
Cd2 0.0560(7) 0.0335(6) 0.0465(7) 0.0255(5) 0.0332(6) 0.0291(5)
O1 0.071(7) 0.048(6) 0.050(6) 0.039(5) 0.043(5) 0.034(5)
O2 0.064(7) 0.050(6) 0.063(6) 0.029(5) 0.050(5) 0.040(5)
O3 0.074(7) 0.034(5) 0.050(6) 0.022(5) 0.034(5) 0.029(4)
O4 0.073(7) 0.048(6) 0.053(6) 0.041(5) 0.044(5) 0.037(5)
O5 0.073(7) 0.031(5) 0.056(6) 0.031(5) 0.041(5) 0.025(4)
O6 0.084(7) 0.035(5) 0.062(6) 0.039(5) 0.048(6) 0.036(5)
O7 0.048(3) 0.047(3) 0.047(3) 0.0163(13) 0.0116(11) 0.0148(12)
O8 0.063(6) 0.051(6) 0.054(6) 0.037(5) 0.047(5) 0.036(5)
O9 0.057(6) 0.049(6) 0.073(7) 0.023(5) 0.018(5) 0.030(5)
O10 0.058(7) 0.067(7) 0.060(6) 0.022(5) 0.038(5) 0.033(5)
O11 0.076(7) 0.042(6) 0.077(7) 0.009(5) -0.016(6) 0.038(5)
O12 0.045(7) 0.095(9) 0.092(9) 0.027(6) 0.017(6) -0.017(7)
O13 0.129(11) 0.076(8) 0.120(11) 0.034(8) 0.077(9) 0.061(7)
O14 0.108(10) 0.076(9) 0.130(12) 0.016(7) 0.050(9) 0.024(8)
O15 0.077(8) 0.060(7) 0.098(9) 0.006(6) 0.028(7) 0.049(6)
O16 0.129(10) 0.069(7) 0.047(6) 0.039(7) 0.022(7) 0.028(6)
O17 0.27(2) 0.107(13) 0.135(15) 0.020(14) 0.033(15) 0.031(11)
N1 0.050(7) 0.028(6) 0.035(6) 0.026(5) 0.022(6) 0.009(5)
N2 0.055(8) 0.031(6) 0.073(8) 0.028(6) 0.037(7) 0.040(6)
C1 0.043(9) 0.043(8) 0.049(9) 0.020(7) 0.032(7) 0.031(7)
C2 0.038(8) 0.030(7) 0.044(8) 0.019(6) 0.014(7) 0.019(6)
C3 0.058(9) 0.033(7) 0.034(7) 0.030(7) 0.035(7) 0.028(6)
C4 0.058(9) 0.032(7) 0.035(7) 0.035(7) 0.028(7) 0.023(6)
C5 0.053(9) 0.029(7) 0.025(7) 0.014(6) 0.019(7) 0.014(6)
C6 0.046(8) 0.032(7) 0.034(7) 0.017(6) 0.025(6) 0.024(6)
C7 0.038(8) 0.037(7) 0.032(7) 0.024(6) 0.020(6) 0.018(6)
C8 0.048(9) 0.042(8) 0.042(8) 0.020(7) 0.021(7) 0.024(6)
C9 0.048(8) 0.028(7) 0.031(7) 0.022(6) 0.018(6) 0.022(6)
C10 0.073(11) 0.030(7) 0.094(12) 0.023(7) 0.069(10) 0.036(8)
C11 0.082(12) 0.042(9) 0.104(13) 0.032(9) 0.071(11) 0.033(9)
C12 0.089(12) 0.030(8) 0.046(9) 0.029(8) 0.028(9) 0.026(7)
C13 0.076(11) 0.049(9) 0.046(9) 0.031(8) 0.037(8) 0.024(7)
C14 0.045(9) 0.034(8) 0.042(8) 0.017(7) 0.013(7) 0.016(6)
C15 0.055(9) 0.032(8) 0.057(9) 0.015(7) 0.038(8) 0.031(7)
C16 0.054(9) 0.027(7) 0.039(8) 0.018(6) 0.028(7) 0.023(6)
C17 0.048(9) 0.034(7) 0.041(8) 0.021(6) 0.021(7) 0.028(6)
C18 0.035(8) 0.028(7) 0.032(7) 0.017(6) 0.019(6) 0.020(5)
C19 0.043(8) 0.031(7) 0.043(8) 0.017(6) 0.026(7) 0.014(6)
C20 0.040(8) 0.030(7) 0.044(8) 0.017(6) 0.023(7) 0.024(6)
C21 0.052(9) 0.032(7) 0.037(8) 0.021(7) 0.021(7) 0.022(6)
C22 0.053(9) 0.036(7) 0.055(9) 0.025(7) 0.029(7) 0.036(7)
C23 0.081(12) 0.052(9) 0.088(12) 0.041(9) 0.063(10) 0.052(9)
C24 0.074(11) 0.043(9) 0.092(12) 0.034(8) 0.052(10) 0.053(8)
C25 0.095(13) 0.054(10) 0.126(15) 0.046(10) 0.084(12) 0.062(10)
C26 0.091(13) 0.054(10) 0.139(16) 0.046(9) 0.078(12) 0.072(11)

loop_
_atom_type_symbol
_atom_type_description
_atom_type_scat_dispersion_real
_atom_type_scat_dispersion_imag
_atom_type_scat_source
C C 0.0033 0.0016 'International Tables Vol C Tables 4.2.6.8 and 6.1.1.4'
H H 0.0000 0.0000 'International Tables Vol C Tables 4.2.6.8 and 6.1.1.4'
O O 0.0106 0.0060 'International Tables Vol C Tables 4.2.6.8 and 6.1.1.4'
N N 0.0061 0.0033 'International Tables Vol C Tables 4.2.6.8 and 6.1.1.4'
Cd Cd -0.8075 1.2024 'International Tables Vol C Tables 4.2.6.8 and 6.1.1.4'

loop_
_geom_angle_atom_site_label_1
_geom_angle_atom_site_label_2
_geom_angle_atom_site_label_3
_geom_angle_site_symmetry_1
_geom_angle_site_symmetry_3
_geom_angle
_geom_angle_publ_flag
O1 Cd1 O2 . . 53.8(3) y
O5 Cd1 O1 . . 85.7(3) y
O9 Cd1 O10 . . 174.7(3) y
N2 Cd1 O2 1_565 . 85.2(3) y
O5 Cd1 N2 . 1_565 135.3(3) y
O5 Cd1 O9 . . 91.8(3) ?
O5 Cd1 O10 . . 93.5(3) ?
O9 Cd1 N2 . 1_565 88.6(4) ?
O10 Cd1 N2 . 1_565 87.9(4) ?
O9 Cd1 O1 . . 92.7(3) ?
O10 Cd1 O1 . . 87.2(3) ?
N2 Cd1 O1 1_565 . 139.0(3) ?
O5 Cd1 O2 . . 139.5(3) ?
O9 Cd1 O2 . . 89.0(3) ?
O10 Cd1 O2 . . 86.7(3) ?
O5 Cd1 O6 . . 53.0(3) ?
O9 Cd1 O6 . . 91.6(3) ?
O10 Cd1 O6 . . 92.0(3) ?
N2 Cd1 O6 1_565 . 82.4(3) ?
O1 Cd1 O6 . . 138.5(3) ?
O2 Cd1 O6 . . 167.5(3) ?
O5 Cd1 C1 . . 112.8(4) ?
O9 Cd1 C1 . . 91.1(4) ?
O10 Cd1 C1 . . 86.4(4) ?
N2 Cd1 C1 1_565 . 111.8(4) ?
O1 Cd1 C1 . . 27.2(3) ?
O2 Cd1 C1 . . 26.7(3) ?
O6 Cd1 C1 . . 165.6(3) ?
O4 Cd2 O3 . . 53.1(3) y
O4 Cd2 O7 . 1_456 83.1(3) y
O8 Cd2 O7 1_456 1_456 53.8(3) y
O11 Cd2 O12 . . 176.5(3) y
N1 Cd2 O3 1_545 . 82.1(3) y
N1 Cd2 O8 1_545 1_456 88.7(3) y
O11 Cd2 O4 . . 89.9(3) ?
O11 Cd2 N1 . 1_545 85.5(3) ?
O4 Cd2 N1 . 1_545 134.5(4) ?
O4 Cd2 O12 . . 91.3(4) ?
N1 Cd2 O12 1_545 . 91.3(3) ?
O11 Cd2 O8 . 1_456 91.2(3) ?
O4 Cd2 O8 . 1_456 136.7(3) ?
O12 Cd2 O8 . 1_456 90.2(4) ?
O11 Cd2 O7 . 1_456 96.6(3) ?
N1 Cd2 O7 1_545 1_456 142.4(4) ?
O12 Cd2 O7 . 1_456 86.8(3) ?
O11 Cd2 O3 . . 94.1(3) ?
O12 Cd2 O3 . . 84.1(4) ?
O8 Cd2 O3 1_456 . 169.1(3) ?
O7 Cd2 O3 1_456 . 134.7(3) ?
C1 O1 Cd1 . . 92.5(8) ?
C1 O2 Cd1 . . 89.6(8) ?
C2 O3 Cd2 . . 86.7(8) ?
C2 O4 Cd2 . . 98.8(7) ?
C14 O5 Cd1 . . 101.6(8) ?
C14 O6 Cd1 . . 87.6(8) ?
C15 O7 Cd2 . 1_654 92.6(7) ?
C15 O8 Cd2 . 1_654 93.9(8) ?
Cd1 O9 H9A . . 123.3 ?
Cd1 O9 H9B . . 128.0 ?
H9A O9 H9B . . 108.6 ?
Cd1 O10 H10A . . 109.5 ?
Cd1 O10 H10B . . 109.3 ?
H10A O10 H10B . . 109.3 ?
Cd2 O11 H11A . . 125.2 ?
Cd2 O11 H11B . . 126.4 ?
H11A O11 H11B . . 108.4 ?
Cd2 O12 H12A . . 129.3 ?
Cd2 O12 H12B . . 117.0 ?
H12A O12 H12B . . 112.5 ?
H13A O13 H13B . . 108.3 ?
H14A O14 H14B . . 93.0 ?
H15A O15 H15B . . 110.0 ?
H16A O16 H16B . . 108.7 ?
H17A O17 H17B . . 132.6 ?
C12 N1 C11 . . 116.3(10) ?
C12 N1 Cd2 . 1_565 123.3(9) ?
C11 N1 Cd2 . 1_565 120.4(9) ?
C25 N2 C24 . . 117.1(12) ?
C25 N2 Cd1 . 1_545 120.4(10) ?
C24 N2 Cd1 . 1_545 122.5(8) ?
O2 C1 O1 . . 124.0(12) ?
O2 C1 C3 . . 118.5(11) ?
O1 C1 C3 . . 117.4(11) ?
O2 C1 Cd1 . . 63.8(7) ?
O1 C1 Cd1 . . 60.3(6) ?
C3 C1 Cd1 . . 177.5(9) ?
O3 C2 O4 . . 121.5(12) ?
O3 C2 C5 . . 120.5(12) ?
O4 C2 C5 . . 118.0(10) ?
C4 C3 C8 . . 120.2(11) ?
C4 C3 C1 . . 121.0(10) ?
C8 C3 C1 . . 118.8(11) ?
C3 C4 C5 . . 119.7(10) ?
C3 C4 H4 . . 120.2 ?
C5 C4 H4 . . 120.2 ?
C6 C5 C4 . . 118.5(12) ?
C6 C5 C2 . . 120.6(11) ?
C4 C5 C2 . . 121.0(10) ?
C7 C6 C5 . . 122.8(12) ?
C7 C6 H6 . . 118.6 ?
C5 C6 H6 . . 118.6 ?
C6 C7 C8 . . 117.7(11) ?
C6 C7 C9 . . 120.4(11) ?
C8 C7 C9 . . 121.9(12) ?
C3 C8 C7 . . 121.2(12) ?
C3 C8 H8 . . 119.4 ?
C7 C8 H8 . . 119.4 ?
C10 C9 C13 . . 115.4(11) ?
C10 C9 C7 . . 122.3(12) ?
C13 C9 C7 . . 122.3(12) ?
C11 C10 C9 . . 121.5(13) ?
C11 C10 H10 . . 119.2 ?
C9 C10 H10 . . 119.2 ?
N1 C11 C10 . . 123.1(13) ?
N1 C11 H11 . . 118.4 ?
C10 C11 H11 . . 118.4 ?
N1 C12 C13 . . 124.1(13) ?
N1 C12 H12 . . 118.0 ?
C13 C12 H12 . . 118.0 ?
C9 C13 C12 . . 119.5(14) ?
C9 C13 H13 . . 120.2 ?
C12 C13 H13 . . 120.2 ?
O6 C14 O5 . . 117.9(11) ?
O6 C14 C16 . . 120.8(12) ?
O5 C14 C16 . . 121.3(12) ?
O8 C15 O7 . . 119.5(12) ?
O8 C15 C18 . . 121.5(11) ?
O7 C15 C18 . . 118.9(11) ?
C17 C16 C21 . . 119.0(11) ?
C17 C16 C14 . . 122.6(12) ?
C21 C16 C14 . . 118.0(12) ?
C16 C17 C18 . . 121.5(12) ?
C16 C17 H17 . . 119.3 ?
C18 C17 H17 . . 119.3 ?
C19 C18 C17 . . 117.9(11) ?
C19 C18 C15 . . 118.4(10) ?
C17 C18 C15 . . 123.5(11) ?
C20 C19 C18 . . 123.1(11) ?
C20 C19 H19 . . 118.4 ?
C18 C19 H19 . . 118.4 ?
C19 C20 C21 . . 118.2(12) ?
C19 C20 C22 . . 123.7(11) ?
C21 C20 C22 . . 118.1(12) ?
C20 C21 C16 . . 120.0(12) ?
C20 C21 H21 . . 120.0 ?
C16 C21 H21 . . 120.0 ?
C23 C22 C26 . . 115.9(13) ?
C23 C22 C20 . . 120.7(13) ?
C26 C22 C20 . . 123.4(11) ?
C22 C23 C24 . . 119.9(14) ?
C22 C23 H23 . . 120.1 ?
C24 C23 H23 . . 120.1 ?
N2 C24 C23 . . 123.2(13) ?
N2 C24 H24 . . 118.4 ?
C23 C24 H24 . . 118.4 ?
N2 C25 C26 . . 122.5(15) ?
N2 C25 H25 . . 118.8 ?
C26 C25 H25 . . 118.8 ?
C22 C26 C25 . . 121.2(14) ?
C22 C26 H26 . . 119.4 ?
C25 C26 H26 . . 119.4 ?

loop_
_geom_bond_atom_site_label_1
_geom_bond_atom_site_label_2
_geom_bond_site_symmetry_2
_geom_bond_distance
_geom_bond_publ_flag
Cd1 O1 . 2.399(9) y
Cd1 O2 . 2.475(8) y
Cd1 O5 . 2.287(7) y
Cd1 O9 . 2.295(9) y
Cd1 O10 . 2.328(9) y
Cd1 N2 1_565 2.336(10) y
Cd2 O3 . 2.583(9) y
Cd2 O4 . 2.312(9) y
Cd2 O7 1_456 2.446(9) y
Cd2 O8 1_456 2.435(9) y
Cd2 O11 . 2.282(9) y
Cd2 O12 . 2.316(10) y
Cd2 N1 1_545 2.317(8) y
Cd1 C1 . 2.759(12) ?
O1 C1 . 1.262(14) ?
O2 C1 . 1.238(15) ?
O3 C2 . 1.250(13) ?
O4 C2 . 1.271(14) ?
O5 C14 . 1.297(15) ?
O6 C14 . 1.270(15) ?
O7 C15 . 1.292(15) ?
O7 Cd2 1_654 2.446(9) ?
O8 C15 . 1.263(13) ?
O8 Cd2 1_654 2.435(8) ?
O9 H9A . 0.8502 ?
O9 H9B . 0.8498 ?
O10 H10A . 0.8740 ?
O10 H10B . 0.8740 ?
O11 H11A . 0.8499 ?
O11 H11B . 0.8500 ?
O12 H12A . 0.8498 ?
O12 H12B . 0.8503 ?
O13 H13A . 0.8584 ?
O13 H13B . 0.8500 ?
O14 H14A . 0.8500 ?
O14 H14B . 0.8500 ?
O15 H15A . 0.8499 ?
O15 H15B . 0.8500 ?
O16 H16A . 0.8498 ?
O16 H16B . 0.8501 ?
O17 H17A . 0.8532 ?
O17 H17B . 0.8499 ?
N1 C12 . 1.301(16) ?
N1 C11 . 1.345(17) ?
N1 Cd2 1_565 2.317(8) ?
N2 C25 . 1.319(16) ?
N2 C24 . 1.339(16) ?
N2 Cd1 1_545 2.336(10) ?
C1 C3 . 1.537(16) ?
C2 C5 . 1.511(17) ?
C3 C4 . 1.385(16) ?
C3 C8 . 1.394(15) ?
C4 C5 . 1.410(16) ?
C4 H4 . 0.9500 ?
C5 C6 . 1.391(15) ?
C6 C7 . 1.380(17) ?
C6 H6 . 0.9500 ?
C7 C8 . 1.395(16) ?
C7 C9 . 1.491(15) ?
C8 H8 . 0.9500 ?
C9 C10 . 1.374(16) ?
C9 C13 . 1.384(18) ?
C10 C11 . 1.373(16) ?
C10 H10 . 0.9500 ?
C11 H11 . 0.9500 ?
C12 C13 . 1.414(16) ?
C12 H12 . 0.9500 ?
C13 H13 . 0.9500 ?
C14 C16 . 1.468(16) ?
C15 C18 . 1.478(16) ?
C16 C17 . 1.369(16) ?
C16 C21 . 1.431(17) ?
C17 C18 . 1.396(14) ?
C17 H17 . 0.9500 ?
C18 C19 . 1.387(17) ?
C19 C20 . 1.376(16) ?
C19 H19 . 0.9500 ?
C20 C21 . 1.399(15) ?
C20 C22 . 1.497(17) ?
C21 H21 . 0.9500 ?
C22 C23 . 1.379(17) ?
C22 C26 . 1.381(19) ?
C23 C24 . 1.391(18) ?
C23 H23 . 0.9500 ?
C24 H24 . 0.9500 ?
C25 C26 . 1.39(2) ?
C25 H25 . 0.9500 ?
C26 H26 . 0.9500 ?

loop_
_geom_hbond_atom_site_label_D
_geom_hbond_atom_site_label_H
_geom_hbond_atom_site_label_A
_geom_hbond_site_symmetry_A
_geom_hbond_distance_DH
_geom_hbond_distance_HA
_geom_hbond_distance_DA
_geom_hbond_angle_DHA
O9 H9A O8 2_666 0.85 1.95 2.792(13) 171.6
O9 H9B O14 1_565 0.85 1.93 2.775(15) 172.3
O10 H10A O5 2_566 0.87 2.02 2.859(13) 160.9
O10 H10B O15 2_666 0.87 2.16 2.793(14) 128.9
O11 H11A O1 2_567 0.85 1.93 2.779(12) 179.4
O11 H11B O15 2_667 0.85 1.86 2.713(13) 179.4
O12 H12A O4 2_467 0.85 1.93 2.766(12) 168.9
O12 H12B O14 1_455 0.85 2.13 2.951(14) 163.6
O13 H13A O2 1_545 0.86 2.01 2.872(14) 179.6
O13 H13B O17 . 0.85 2.12 2.93(2) 158.5
O14 H14A O17 . 0.85 2.06 2.91(2) 179.5
O14 H14B O16 . 0.85 1.99 2.843(16) 179.1
O15 H15A O16 . 0.85 2.01 2.827(15) 161.1
O15 H15B O13 1_655 0.85 2.03 2.768(16) 144.4
O16 H16A O6 2_666 0.85 1.90 2.735(13) 169.2
O16 H16B O3 1_655 0.85 1.94 2.781(12) 169.4
O17 H17A O7 2_666 0.85 1.88 2.731(17) 179.5
